data_4023790
loop_
_publ_author_name
'Yajun Ma'
'Siping Wei'
'Jingbo Lan'
'Jingzhi Wang'
'Rugang Xie'
'Jingsong You'

_publ_section_title
;
 Pyrido[1,2-a][1,2,4]triazol-3-ylidenes as a New Family of Stable
 Annulated N-Heterocyclic Carbenes: Synthesis, Reactivity, and Their
 Application in Coordination Chemistry and Organocatalysis
;
_journal_name_full 'Journal of Organic Chemistry'
_journal_page_first 8256
_journal_page_last 8264
_journal_paper_doi 10.1021/jo801349d
_journal_volume 73
_journal_year 2008
_chemical_formula_moiety C8H10BF4N3
_chemical_formula_sum 'C8 H10 B F4 N3'
_chemical_formula_weight 234.99
_chemical_name_common
;
2-ethyl-pyrido[1,2-a][1,2,4]-triazol-2-ium hexafluorophosphate
;
_chemical_name_systematic
; 
 ? 
;
_space_group_IT_number 14
_symmetry_cell_setting monoclinic
_symmetry_space_group_name_Hall '-P 2ybc'
_symmetry_space_group_name_H-M 'P 1 21/c 1'
_atom_sites_solution_hydrogens difmap
_atom_sites_solution_primary direct
_atom_sites_solution_secondary difmap
_audit_creation_method SHELXL-97
_cell_angle_alpha 90.00
_cell_angle_beta 107.08(2)
_cell_angle_gamma 90.00
_cell_formula_units_Z 4
_cell_length_a 11.439(3)
_cell_length_b 7.1401(16)
_cell_length_c 13.216(4)
_cell_measurement_reflns_used 19
_cell_measurement_temperature 293(2)
_cell_measurement_theta_max 9.69
_cell_measurement_theta_min 4.60
_cell_volume 1031.8(5)
_computing_structure_refinement 'SHELXL-97 (Sheldrick, 1997)'
_computing_structure_solution 'SHELXS-97 (Sheldrick, 1990)'
_diffrn_ambient_temperature 293(2)
_diffrn_measured_fraction_theta_full 0.912
_diffrn_measured_fraction_theta_max 0.912
_diffrn_measurement_device_type CAD4
_diffrn_measurement_method Omega\2-Theta
_diffrn_radiation_monochromator graphite
_diffrn_radiation_source 'fine-focus sealed tube'
_diffrn_radiation_type MoK\a
_diffrn_radiation_wavelength 0.71073
_diffrn_reflns_av_R_equivalents 0.0080
_diffrn_reflns_av_sigmaI/netI 0.0703
_diffrn_reflns_limit_h_max 13
_diffrn_reflns_limit_h_min -13
_diffrn_reflns_limit_k_max 8
_diffrn_reflns_limit_k_min 0
_diffrn_reflns_limit_l_max 15
_diffrn_reflns_limit_l_min -8
_diffrn_reflns_number 2068
_diffrn_reflns_theta_full 25.44
_diffrn_reflns_theta_max 25.44
_diffrn_reflns_theta_min 1.86
_diffrn_standards_decay_% 5.029
_diffrn_standards_interval_count 300
_diffrn_standards_number 3
_exptl_absorpt_coefficient_mu 0.143
_exptl_absorpt_correction_type none
_exptl_crystal_colour colourless
_exptl_crystal_density_diffrn 1.513
_exptl_crystal_density_method 'not measured'
_exptl_crystal_description prism
_exptl_crystal_F_000 480
_exptl_crystal_size_max 0.30
_exptl_crystal_size_mid 0.27
_exptl_crystal_size_min 0.075
_refine_diff_density_max 0.228
_refine_diff_density_min -0.233
_refine_diff_density_rms 0.052
_refine_ls_extinction_method none
_refine_ls_goodness_of_fit_ref 0.942
_refine_ls_hydrogen_treatment mixed
_refine_ls_matrix_type full
_refine_ls_number_parameters 185
_refine_ls_number_reflns 1887
_refine_ls_number_restraints 0
_refine_ls_restrained_S_all 0.942
_refine_ls_R_factor_all 0.1435
_refine_ls_R_factor_gt 0.0534
_refine_ls_shift/su_max 0.000
_refine_ls_shift/su_mean 0.000
_refine_ls_structure_factor_coef Fsqd
_refine_ls_weighting_details 'w=1/[\s^2^(Fo^2^)+(0.0900P)^2^+0.0000P] where P=(Fo^2^+2Fc^2^)/3'
_refine_ls_weighting_scheme calc
_refine_ls_wR_factor_gt 0.1306
_refine_ls_wR_factor_ref 0.1601
_reflns_number_gt 895
_reflns_number_total 1887
_reflns_threshold_expression >2sigma(I)
_cod_data_source_file jo801349d_si_001.cif
_cod_data_source_block cd12b
_cod_depositor_comments
;
The following automatic conversions were performed:
'_symmetry_cell_setting' value 'Monoclinic' changed to 'monoclinic'
according to '/home/saulius/struct/CIF-dictionaries/cif_core.dic'
dictionary named 'cif_core.dic' version 2.4.1 from 2010-06-29.

Automatic conversion script
Id: cif_fix_enum 1527 2010-12-29 10:47:43Z saulius 

The following automatic conversions were performed:

'_refine_ls_weighting_scheme' value 'calc
w=1/[\s^2^(Fo^2^)+(0.0900P)^2^+0.0000P] where P=(Fo^2^+2Fc^2^)/3' was
changed to 'calc'. New tag '_refine_ls_weighting_details' was
created. The value of the new tag was set to
'w=1/[\s^2^(Fo^2^)+(0.0900P)^2^+0.0000P] where P=(Fo^2^+2Fc^2^)/3'.

Automatic conversion script
Id: cif_fix_values 3143 2015-03-26 13:38:13Z robertas 
;
_cod_original_sg_symbol_H-M 'P 21/c'
_cod_database_code 4023790

loop_
_symmetry_equiv_pos_as_xyz
'x, y, z'
'-x, y+1/2, -z+1/2'
'-x, -y, -z'
'x, -y-1/2, z-1/2'

loop_
_atom_site_label
_atom_site_type_symbol
_atom_site_fract_x
_atom_site_fract_y
_atom_site_fract_z
_atom_site_U_iso_or_equiv
_atom_site_adp_type
_atom_site_occupancy
_atom_site_calc_flag
_atom_site_refinement_flags
_atom_site_disorder_assembly
_atom_site_disorder_group
B B 0.6684(3) 0.6802(7) 0.2805(3) 0.0500(10) Uani 1 d . . .
F1 F 0.56120(18) 0.5806(3) 0.25663(18) 0.0751(7) Uani 1 d . . .
F2 F 0.6634(2) 0.8085(4) 0.20104(19) 0.0836(8) Uani 1 d . . .
F3 F 0.76642(18) 0.5623(3) 0.29054(18) 0.0739(7) Uani 1 d . . .
F4 F 0.6851(2) 0.7738(4) 0.37506(18) 0.0846(8) Uani 1 d . . .
N1 N 0.8358(2) 0.3404(4) -0.1395(2) 0.0430(7) Uani 1 d . . .
N2 N 0.8357(2) 0.1877(4) 0.0076(2) 0.0532(8) Uani 1 d . . .
N3 N 0.7202(2) 0.2319(4) -0.0533(2) 0.0490(7) Uani 1 d . . .
C1 C 0.9061(3) 0.2550(5) -0.0470(3) 0.0451(8) Uani 1 d . . .
C2 C 1.0346(3) 0.2520(6) -0.0266(3) 0.0583(10) Uani 1 d . . .
C3 C 1.0839(4) 0.3272(6) -0.0968(3) 0.0619(11) Uani 1 d . . .
C4 C 1.0089(4) 0.4130(6) -0.1909(3) 0.0634(11) Uani 1 d . . .
C5 C 0.8871(3) 0.4194(6) -0.2116(3) 0.0555(10) Uani 1 d . . .
C6 C 0.7199(3) 0.3212(5) -0.1391(3) 0.0475(9) Uani 1 d . . .
C7 C 0.6155(4) 0.1794(8) -0.0158(4) 0.0670(12) Uani 1 d . . .
C8 C 0.6083(5) 0.3022(10) 0.0712(4) 0.0898(18) Uani 1 d . . .
H2 H 1.082(3) 0.203(4) 0.033(3) 0.042(9) Uiso 1 d . . .
H3 H 1.170(4) 0.320(5) -0.085(3) 0.072(11) Uiso 1 d . . .
H4 H 1.050(3) 0.466(6) -0.247(3) 0.069(11) Uiso 1 d . . .
H5 H 0.832(3) 0.469(6) -0.269(3) 0.068(12) Uiso 1 d . . .
H6 H 0.660(3) 0.356(4) -0.191(2) 0.031(8) Uiso 1 d . . .
H71 H 0.631(4) 0.040(7) 0.007(3) 0.085(14) Uiso 1 d . . .
H72 H 0.552(3) 0.195(5) -0.075(3) 0.065(11) Uiso 1 d . . .
H81 H 0.537(4) 0.287(6) 0.098(3) 0.093(14) Uiso 1 d . . .
H82 H 0.682(5) 0.300(7) 0.140(4) 0.114(17) Uiso 1 d . . .
H83 H 0.587(5) 0.428(8) 0.045(4) 0.12(2) Uiso 1 d . . .

loop_
_atom_site_aniso_label
_atom_site_aniso_U_11
_atom_site_aniso_U_22
_atom_site_aniso_U_33
_atom_site_aniso_U_23
_atom_site_aniso_U_13
_atom_site_aniso_U_12
B 0.030(2) 0.061(3) 0.054(2) 0.004(2) 0.0049(17) -0.0011(19)
F1 0.0409(12) 0.0881(17) 0.0893(16) -0.0032(14) 0.0084(10) -0.0177(11)
F2 0.0659(15) 0.0884(18) 0.0830(16) 0.0302(15) 0.0007(12) -0.0091(12)
F3 0.0468(12) 0.0790(16) 0.0926(16) 0.0076(14) 0.0155(11) 0.0108(11)
F4 0.0652(15) 0.102(2) 0.0745(16) -0.0250(14) 0.0013(11) 0.0001(13)
N1 0.0335(15) 0.0480(16) 0.0409(15) 0.0007(14) 0.0005(11) 0.0061(13)
N2 0.0388(16) 0.065(2) 0.0461(15) 0.0049(16) -0.0026(13) 0.0011(14)
N3 0.0364(15) 0.0608(19) 0.0438(15) -0.0039(15) 0.0024(12) -0.0023(13)
C1 0.0397(18) 0.0407(18) 0.0463(18) -0.0036(17) -0.0006(14) 0.0015(15)
C2 0.039(2) 0.057(2) 0.064(2) -0.003(2) -0.0065(18) 0.0044(18)
C3 0.038(2) 0.063(2) 0.080(3) -0.004(2) 0.009(2) 0.0024(19)
C4 0.054(2) 0.070(3) 0.070(3) 0.000(2) 0.024(2) -0.003(2)
C5 0.049(2) 0.063(2) 0.051(2) 0.006(2) 0.0104(18) 0.0005(19)
C6 0.0317(19) 0.060(2) 0.0393(19) 0.0032(18) -0.0066(15) 0.0030(16)
C7 0.045(2) 0.095(4) 0.059(2) -0.002(3) 0.0115(19) -0.010(2)
C8 0.068(3) 0.136(6) 0.073(3) -0.001(3) 0.031(3) 0.009(3)

loop_
_atom_type_symbol
_atom_type_description
_atom_type_scat_dispersion_real
_atom_type_scat_dispersion_imag
_atom_type_scat_source
C C 0.0033 0.0016 'International Tables Vol C Tables 4.2.6.8 and 6.1.1.4'
H H 0.0000 0.0000 'International Tables Vol C Tables 4.2.6.8 and 6.1.1.4'
N N 0.0061 0.0033 'International Tables Vol C Tables 4.2.6.8 and 6.1.1.4'
B B 0.0013 0.0007 'International Tables Vol C Tables 4.2.6.8 and 6.1.1.4'
F F 0.0171 0.0103 'International Tables Vol C Tables 4.2.6.8 and 6.1.1.4'

loop_
_geom_angle_atom_site_label_1
_geom_angle_atom_site_label_2
_geom_angle_atom_site_label_3
_geom_angle
_geom_angle_site_symmetry_1
_geom_angle_site_symmetry_3
_geom_angle_publ_flag
F1 B F3 110.6(4) . . ?
F1 B F4 109.6(3) . . ?
F3 B F4 108.5(3) . . ?
F1 B F2 109.5(3) . . ?
F3 B F2 109.2(3) . . ?
F4 B F2 109.4(4) . . ?
C6 N1 C5 132.1(3) . . ?
C6 N1 C1 105.6(3) . . ?
C5 N1 C1 122.3(3) . . ?
C1 N2 N3 103.5(3) . . ?
C6 N3 N2 112.4(3) . . ?
C6 N3 C7 128.6(3) . . ?
N2 N3 C7 119.0(3) . . ?
N2 C1 N1 110.7(3) . . ?
N2 C1 C2 131.0(3) . . ?
N1 C1 C2 118.3(3) . . ?
C3 C2 C1 119.3(4) . . ?
C3 C2 H2 121(2) . . ?
C1 C2 H2 120(2) . . ?
C2 C3 C4 120.8(4) . . ?
C2 C3 H3 120(2) . . ?
C4 C3 H3 119(2) . . ?
C5 C4 C3 121.0(4) . . ?
C5 C4 H4 120(2) . . ?
C3 C4 H4 119(2) . . ?
C4 C5 N1 118.3(4) . . ?
C4 C5 H5 127(2) . . ?
N1 C5 H5 114(2) . . ?
N3 C6 N1 107.8(3) . . ?
N3 C6 H6 129.6(19) . . ?
N1 C6 H6 122.4(19) . . ?
C8 C7 N3 110.5(4) . . ?
C8 C7 H71 113(2) . . ?
N3 C7 H71 105(2) . . ?
C8 C7 H72 113(2) . . ?
N3 C7 H72 102(2) . . ?
H71 C7 H72 113(3) . . ?
C7 C8 H81 117(3) . . ?
C7 C8 H82 117(3) . . ?
H81 C8 H82 104(3) . . ?
C7 C8 H83 110(3) . . ?
H81 C8 H83 95(4) . . ?
H82 C8 H83 112(4) . . ?

loop_
_geom_bond_atom_site_label_1
_geom_bond_atom_site_label_2
_geom_bond_distance
_geom_bond_site_symmetry_2
_geom_bond_publ_flag
B F1 1.372(4) . ?
B F3 1.377(5) . ?
B F4 1.380(5) . ?
B F2 1.382(5) . ?
N1 C6 1.335(4) . ?
N1 C5 1.378(4) . ?
N1 C1 1.391(4) . ?
N2 C1 1.319(4) . ?
N2 N3 1.367(4) . ?
N3 C6 1.300(4) . ?
N3 C7 1.472(5) . ?
C1 C2 1.415(5) . ?
C2 C3 1.331(5) . ?
C2 H2 0.89(3) . ?
C3 C4 1.426(6) . ?
C3 H3 0.96(4) . ?
C4 C5 1.340(5) . ?
C4 H4 1.06(4) . ?
C5 H5 0.90(4) . ?
C6 H6 0.85(3) . ?
C7 C8 1.468(7) . ?
C7 H71 1.04(4) . ?
C7 H72 0.91(4) . ?
C8 H81 0.99(5) . ?
C8 H82 1.04(5) . ?
C8 H83 0.97(5) . ?
